data_4022156
loop_
_publ_author_name
'Takashi Mino'
'Yoshiaki Shirae'
'Takeshi Saito'
'Masami Sakamoto'
'Tsutomu Fujita'

_publ_section_title
;
 Palladium-Catalyzed Sonogashira and Hiyama Reactions Using
 Phosphine-Free Hydrazone Ligands
;
_journal_name_full 'Journal of Organic Chemistry'
_journal_page_first 9499
_journal_page_last 9502
_journal_paper_doi 10.1021/jo061734i
_journal_volume 71
_journal_year 2006
_chemical_formula_sum 'C18 H18 N4'
_chemical_formula_weight 290.36
_chemical_name_systematic
;
 ?
;
_space_group_IT_number 14
_symmetry_cell_setting monoclinic
_symmetry_space_group_name_Hall '-P 2ybc'
_symmetry_space_group_name_H-M 'P 1 21/c 1'
_atom_sites_solution_hydrogens geom
_atom_sites_solution_primary direct
_atom_sites_solution_secondary difmap
_audit_creation_method SHELXL-97
_cell_angle_alpha 90.00
_cell_angle_beta 112.6840(10)
_cell_angle_gamma 90.00
_cell_formula_units_Z 4
_cell_length_a 12.9030(4)
_cell_length_b 10.4680(3)
_cell_length_c 11.7384(4)
_cell_measurement_reflns_used 3137
_cell_measurement_temperature 150
_cell_measurement_theta_max 31.32
_cell_measurement_theta_min 3.42
_cell_volume 1462.84(8)
_computing_cell_refinement 'Bruker SMART'
_computing_data_collection 'Bruker SMART'
_computing_data_reduction 'Bruker SAINT'
_computing_molecular_graphics 'Bruker SHELXTL'
_computing_publication_material 'Bruker SHELXTL'
_computing_structure_refinement 'SHELXL-97 (Sheldrick, 1997)'
_computing_structure_solution 'SHELXS-97 (Sheldrick, 1990)'
_diffrn_ambient_temperature 150
_diffrn_detector_area_resol_mean 8.333
_diffrn_measured_fraction_theta_full 0.946
_diffrn_measured_fraction_theta_max 0.946
_diffrn_measurement_device_type 'CCD area detector'
_diffrn_measurement_method 'phi and omega scans'
_diffrn_radiation_monochromator graphite
_diffrn_radiation_source 'fine-focus sealed tube'
_diffrn_radiation_type MoK\a
_diffrn_radiation_wavelength 0.71073
_diffrn_reflns_av_R_equivalents 0.0365
_diffrn_reflns_av_sigmaI/netI 0.0406
_diffrn_reflns_limit_h_max 19
_diffrn_reflns_limit_h_min -19
_diffrn_reflns_limit_k_max 12
_diffrn_reflns_limit_k_min -16
_diffrn_reflns_limit_l_max 17
_diffrn_reflns_limit_l_min -17
_diffrn_reflns_number 17639
_diffrn_reflns_theta_full 33.57
_diffrn_reflns_theta_max 33.57
_diffrn_reflns_theta_min 1.71
_exptl_absorpt_coefficient_mu 0.081
_exptl_absorpt_correction_T_max 0.9840
_exptl_absorpt_correction_T_min 0.9683
_exptl_absorpt_correction_type empirical
_exptl_absorpt_process_details
;
SADABS Sheldrick 1996
;
_exptl_crystal_colour colorless
_exptl_crystal_density_diffrn 1.318
_exptl_crystal_density_meas 0
_exptl_crystal_density_method 'not measured'
_exptl_crystal_description cubic
_exptl_crystal_F_000 616
_exptl_crystal_size_max 0.40
_exptl_crystal_size_mid 0.30
_exptl_crystal_size_min 0.20
_refine_diff_density_max 0.388
_refine_diff_density_min -0.232
_refine_diff_density_rms 0.051
_refine_ls_extinction_coef 0.000(4)
_refine_ls_extinction_expression Fc^*^=kFc[1+0.001xFc^2^\l^3^/sin(2\q)]^-1/4^
_refine_ls_extinction_method SHELXL
_refine_ls_goodness_of_fit_ref 1.061
_refine_ls_hydrogen_treatment mixed
_refine_ls_matrix_type full
_refine_ls_number_parameters 200
_refine_ls_number_reflns 5462
_refine_ls_number_restraints 0
_refine_ls_restrained_S_all 1.061
_refine_ls_R_factor_all 0.0755
_refine_ls_R_factor_gt 0.0513
_refine_ls_shift/su_max 1.877
_refine_ls_shift/su_mean 0.011
_refine_ls_structure_factor_coef Fsqd
_refine_ls_weighting_details 'calc w=1/[\s^2^(Fo^2^)+(0.1000P)^2^+0.0000P] where P=(Fo^2^+2Fc^2^)/3'
_refine_ls_weighting_scheme calc
_refine_ls_wR_factor_gt 0.1476
_refine_ls_wR_factor_ref 0.1686
_reflns_number_gt 3909
_reflns_number_total 5462
_reflns_threshold_expression >2sigma(I)
_cod_data_source_file jo061734isi20060821_085309.cif
_cod_depositor_comments
;
The following automatic conversions were performed:
'_symmetry_cell_setting' value 'Monoclinic' changed to 'monoclinic'
according to '/home/saulius/struct/CIF-dictionaries/cif_core.dic'
dictionary named 'cif_core.dic' version 2.4.1 from 2010-06-29.

Automatic conversion script
Id: cif_fix_enum 1527 2010-12-29 10:47:43Z saulius 
;
_cod_original_sg_symbol_H-M 'P 21/c'
_cod_database_code 4022156

loop_
_symmetry_equiv_pos_as_xyz
'x, y, z'
'-x, y+1/2, -z+1/2'
'-x, -y, -z'
'x, -y-1/2, z-1/2'

loop_
_atom_site_label
_atom_site_type_symbol
_atom_site_fract_x
_atom_site_fract_y
_atom_site_fract_z
_atom_site_U_iso_or_equiv
_atom_site_adp_type
_atom_site_occupancy
_atom_site_symmetry_multiplicity
_atom_site_calc_flag
_atom_site_refinement_flags
C1 C 0.83429(8) 0.35681(10) 0.87821(9) 0.0226(2) Uani 1 1 d .
H1 H 0.8928 0.3994 0.8631 0.027 Uiso 1 1 calc R
C2 C 0.99637(8) 0.12757(10) 1.09682(8) 0.0204(2) Uani 1 1 d .
C3 C 0.92827(9) 0.05074(10) 1.13521(9) 0.0233(2) Uani 1 1 d .
H3 H 0.8489 0.0605 1.1016 0.028 Uiso 1 1 calc R
C4 C 0.98062(9) -0.04120(11) 1.22497(10) 0.0264(2) Uani 1 1 d .
H4 H 0.9360 -0.0960 1.2520 0.032 Uiso 1 1 calc R
C5 C 1.09699(10) -0.05433(12) 1.27575(10) 0.0306(3) Uani 1 1 d .
H5 H 1.1310 -0.1174 1.3370 0.037 Uiso 1 1 calc R
C6 C 1.16375(9) 0.02534(12) 1.23661(10) 0.0290(2) Uani 1 1 d .
H6 H 1.2432 0.0173 1.2717 0.035 Uiso 1 1 calc R
C7 C 1.11331(8) 0.11610(10) 1.14634(9) 0.0224(2) Uani 1 1 d .
C8 C 1.16306(9) 0.20936(11) 1.08351(10) 0.0273(2) Uani 1 1 d .
H8A H 1.2002 0.1638 1.0356 0.033 Uiso 1 1 calc R
H8B H 1.2187 0.2656 1.1447 0.033 Uiso 1 1 calc R
C9 C 1.06146(8) 0.28709(11) 0.99742(10) 0.0240(2) Uani 1 1 d .
H9B H 1.0664 0.3771 1.0248 0.029 Uiso 1 1 calc R
H9A H 1.0569 0.2849 0.9113 0.029 Uiso 1 1 calc R
C10 C 0.72023(8) 0.39879(10) 0.81921(9) 0.0230(2) Uani 1 1 d .
H10 H 0.6610 0.3526 0.8293 0.028 Uiso 1 1 calc R
C11 C 0.56277(8) 0.64338(10) 0.61775(9) 0.0210(2) Uani 1 1 d .
C12 C 0.63317(9) 0.72755(10) 0.58996(9) 0.0241(2) Uani 1 1 d .
H12 H 0.7125 0.7190 0.6269 0.029 Uiso 1 1 calc R
C13 C 0.58269(9) 0.82493(11) 0.50579(10) 0.0269(2) Uani 1 1 d .
H13 H 0.6286 0.8840 0.4852 0.032 Uiso 1 1 calc R
C14 C 0.46664(9) 0.83739(11) 0.45145(10) 0.0283(2) Uani 1 1 d .
H14 H 0.4343 0.9049 0.3947 0.034 Uiso 1 1 calc R
C15 C 0.39721(9) 0.75144(10) 0.47963(9) 0.0251(2) Uani 1 1 d .
H15 H 0.3178 0.7593 0.4419 0.030 Uiso 1 1 calc R
C16 C 0.44603(8) 0.65462(10) 0.56342(9) 0.0209(2) Uani 1 1 d .
C17 C 0.39280(9) 0.55090(11) 0.61207(10) 0.0268(2) Uani 1 1 d .
H17A H 0.3401 0.4992 0.5436 0.032 Uiso 1 1 calc R
H17B H 0.3516 0.5878 0.6601 0.032 Uiso 1 1 calc R
C18 C 0.49270(8) 0.46938(10) 0.69536(9) 0.0232(2) Uani 1 1 d .
H18B H 0.4923 0.4607 0.7792 0.028 Uiso 1 1 calc R
H18A H 0.4906 0.3832 0.6599 0.028 Uiso 1 1 calc R
N1 N 0.85656(7) 0.25972(8) 0.95262(8) 0.02213(19) Uani 1 1 d .
N2 N 0.96437(7) 0.22324(9) 1.00763(8) 0.0243(2) Uani 1 1 d .
N3 N 0.69947(7) 0.50120(9) 0.75172(8) 0.02385(19) Uani 1 1 d .
N4 N 0.59189(7) 0.54075(9) 0.69886(9) 0.0281(2) Uani 1 1 d .

loop_
_atom_site_aniso_label
_atom_site_aniso_U_11
_atom_site_aniso_U_22
_atom_site_aniso_U_33
_atom_site_aniso_U_23
_atom_site_aniso_U_13
_atom_site_aniso_U_12
C1 0.0233(5) 0.0214(5) 0.0229(4) 0.0027(4) 0.0089(4) 0.0023(4)
C2 0.0224(4) 0.0190(5) 0.0193(4) 0.0001(3) 0.0072(3) 0.0025(3)
C3 0.0231(5) 0.0230(5) 0.0241(4) 0.0013(4) 0.0096(4) 0.0014(4)
C4 0.0325(6) 0.0231(5) 0.0256(5) 0.0027(4) 0.0134(4) 0.0020(4)
C5 0.0363(6) 0.0293(6) 0.0251(5) 0.0069(4) 0.0106(4) 0.0116(4)
C6 0.0251(5) 0.0327(6) 0.0262(5) 0.0030(4) 0.0067(4) 0.0089(4)
C7 0.0202(4) 0.0241(5) 0.0218(4) -0.0012(4) 0.0068(3) 0.0025(4)
C8 0.0204(5) 0.0297(6) 0.0298(5) 0.0018(4) 0.0076(4) -0.0006(4)
C9 0.0227(5) 0.0230(5) 0.0276(5) 0.0008(4) 0.0111(4) -0.0017(4)
C10 0.0237(5) 0.0218(5) 0.0234(4) 0.0032(4) 0.0089(4) 0.0026(4)
C11 0.0220(4) 0.0185(5) 0.0220(4) 0.0021(3) 0.0078(3) 0.0019(3)
C12 0.0217(5) 0.0226(5) 0.0269(5) 0.0023(4) 0.0081(4) -0.0010(4)
C13 0.0318(5) 0.0220(5) 0.0277(5) 0.0029(4) 0.0124(4) -0.0020(4)
C14 0.0344(6) 0.0223(5) 0.0266(5) 0.0060(4) 0.0102(4) 0.0056(4)
C15 0.0242(5) 0.0247(5) 0.0245(5) 0.0020(4) 0.0074(4) 0.0062(4)
C16 0.0209(4) 0.0200(5) 0.0225(4) -0.0007(4) 0.0090(3) 0.0029(3)
C17 0.0209(5) 0.0271(5) 0.0339(5) 0.0053(4) 0.0120(4) 0.0024(4)
C18 0.0233(5) 0.0208(5) 0.0282(5) 0.0019(4) 0.0130(4) 0.0003(4)
N1 0.0201(4) 0.0221(4) 0.0223(4) 0.0026(3) 0.0061(3) 0.0035(3)
N2 0.0186(4) 0.0248(5) 0.0278(4) 0.0084(3) 0.0072(3) 0.0022(3)
N3 0.0211(4) 0.0222(4) 0.0254(4) 0.0052(3) 0.0059(3) 0.0033(3)
N4 0.0198(4) 0.0256(5) 0.0365(5) 0.0130(4) 0.0082(4) 0.0027(3)

loop_
_atom_type_symbol
_atom_type_description
_atom_type_scat_dispersion_real
_atom_type_scat_dispersion_imag
_atom_type_scat_source
C C 0.0033 0.0016 'International Tables Vol C Tables 4.2.6.8 and 6.1.1.4'
H H 0.0000 0.0000 'International Tables Vol C Tables 4.2.6.8 and 6.1.1.4'
N N 0.0061 0.0033 'International Tables Vol C Tables 4.2.6.8 and 6.1.1.4'

loop_
_geom_angle_atom_site_label_1
_geom_angle_atom_site_label_2
_geom_angle_atom_site_label_3
_geom_angle
N1 C1 C10 119.01(10)
N1 C1 H1 120.5
C10 C1 H1 120.5
C3 C2 N2 128.31(9)
C3 C2 C7 122.16(9)
N2 C2 C7 109.53(9)
C2 C3 C4 117.54(10)
C2 C3 H3 121.2
C4 C3 H3 121.2
C5 C4 C3 121.32(10)
C5 C4 H4 119.3
C3 C4 H4 119.3
C4 C5 C6 120.00(10)
C4 C5 H5 120.0
C6 C5 H5 120.0
C7 C6 C5 119.58(10)
C7 C6 H6 120.2
C5 C6 H6 120.2
C6 C7 C2 119.39(10)
C6 C7 C8 130.95(10)
C2 C7 C8 109.63(9)
C7 C8 C9 104.32(8)
C7 C8 H8A 110.9
C9 C8 H8A 110.9
C7 C8 H8B 110.9
C9 C8 H8B 110.9
H8A C8 H8B 108.9
N2 C9 C8 104.07(8)
N2 C9 H9B 110.9
C8 C9 H9B 110.9
N2 C9 H9A 110.9
C8 C9 H9A 110.9
H9B C9 H9A 109.0
N3 C10 C1 118.69(10)
N3 C10 H10 120.7
C1 C10 H10 120.7
N4 C11 C12 128.50(9)
N4 C11 C16 109.73(9)
C12 C11 C16 121.77(9)
C11 C12 C13 117.41(10)
C11 C12 H12 121.3
C13 C12 H12 121.3
C14 C13 C12 121.36(10)
C14 C13 H13 119.3
C12 C13 H13 119.3
C13 C14 C15 120.48(10)
C13 C14 H14 119.8
C15 C14 H14 119.8
C16 C15 C14 118.85(9)
C16 C15 H15 120.6
C14 C15 H15 120.6
C15 C16 C11 120.13(10)
C15 C16 C17 130.31(9)
C11 C16 C17 109.56(8)
C16 C17 C18 104.30(8)
C16 C17 H17A 110.9
C18 C17 H17A 110.9
C16 C17 H17B 110.9
C18 C17 H17B 110.9
H17A C17 H17B 108.9
N4 C18 C17 104.05(8)
N4 C18 H18B 110.9
C17 C18 H18B 110.9
N4 C18 H18A 110.9
C17 C18 H18A 110.9
H18B C18 H18A 109.0
C1 N1 N2 117.74(9)
N1 N2 C2 121.20(8)
N1 N2 C9 126.19(9)
C2 N2 C9 112.02(8)
C10 N3 N4 117.89(9)
N3 N4 C11 120.76(9)
N3 N4 C18 126.01(9)
C11 N4 C18 111.85(8)

loop_
_geom_bond_atom_site_label_1
_geom_bond_atom_site_label_2
_geom_bond_distance
C1 N1 1.2980(13)
C1 C10 1.4327(14)
C1 H1 0.9500
C2 C3 1.3883(14)
C2 N2 1.3914(13)
C2 C7 1.3974(13)
C3 C4 1.3942(14)
C3 H3 0.9500
C4 C5 1.3924(16)
C4 H4 0.9500
C5 C6 1.3977(17)
C5 H5 0.9500
C6 C7 1.3846(14)
C6 H6 0.9500
C7 C8 1.5080(15)
C8 C9 1.5428(15)
C8 H8A 0.9900
C8 H8B 0.9900
C9 N2 1.4650(13)
C9 H9B 0.9900
C9 H9A 0.9900
C10 N3 1.2981(13)
C10 H10 0.9500
C11 N4 1.3878(13)
C11 C12 1.3915(14)
C11 C16 1.3959(13)
C12 C13 1.3940(15)
C12 H12 0.9500
C13 C14 1.3890(15)
C13 H13 0.9500
C14 C15 1.3965(16)
C14 H14 0.9500
C15 C16 1.3833(14)
C15 H15 0.9500
C16 C17 1.5098(15)
C17 C18 1.5407(14)
C17 H17A 0.9900
C17 H17B 0.9900
C18 N4 1.4687(13)
C18 H18B 0.9900
C18 H18A 0.9900
N1 N2 1.3436(11)
N3 N4 1.3487(11)

loop_
_geom_torsion_atom_site_label_1
_geom_torsion_atom_site_label_2
_geom_torsion_atom_site_label_3
_geom_torsion_atom_site_label_4
_geom_torsion
N2 C2 C3 C4 178.56(10)
C7 C2 C3 C4 -0.92(15)
C2 C3 C4 C5 0.97(15)
C3 C4 C5 C6 -0.17(17)
C4 C5 C6 C7 -0.71(17)
C5 C6 C7 C2 0.76(16)
C5 C6 C7 C8 -177.02(11)
C3 C2 C7 C6 0.07(15)
N2 C2 C7 C6 -179.50(9)
C3 C2 C7 C8 178.29(9)
N2 C2 C7 C8 -1.28(12)
C6 C7 C8 C9 -177.23(11)
C2 C7 C8 C9 4.82(11)
C7 C8 C9 N2 -6.27(11)
N1 C1 C10 N3 175.27(10)
N4 C11 C12 C13 -179.06(10)
C16 C11 C12 C13 0.40(15)
C11 C12 C13 C14 -0.15(16)
C12 C13 C14 C15 -0.37(17)
C13 C14 C15 C16 0.64(16)
C14 C15 C16 C11 -0.40(15)
C14 C15 C16 C17 178.99(10)
N4 C11 C16 C15 179.43(9)
C12 C11 C16 C15 -0.12(15)
N4 C11 C16 C17 -0.08(12)
C12 C11 C16 C17 -179.63(9)
C15 C16 C17 C18 176.34(10)
C11 C16 C17 C18 -4.21(11)
C16 C17 C18 N4 6.58(11)
C10 C1 N1 N2 -179.33(9)
C1 N1 N2 C2 174.21(9)
C1 N1 N2 C9 3.69(15)
C3 C2 N2 N1 5.56(16)
C7 C2 N2 N1 -174.91(9)
C3 C2 N2 C9 177.32(10)
C7 C2 N2 C9 -3.15(12)
C8 C9 N2 N1 177.26(10)
C8 C9 N2 C2 6.00(11)
C1 C10 N3 N4 -178.72(9)
C10 N3 N4 C11 -174.79(10)
C10 N3 N4 C18 -9.31(16)
C12 C11 N4 N3 -8.36(17)
C16 C11 N4 N3 172.13(9)
C12 C11 N4 C18 -175.73(10)
C16 C11 N4 C18 4.76(12)
C17 C18 N4 N3 -173.73(10)
C17 C18 N4 C11 -7.16(12)

loop_
_cod_related_entry_id
_cod_related_entry_database
_cod_related_entry_code
1 ChemSpider 17253703
